data_4310152
loop_
_publ_author_name
'Timothy E. Patten'
'Christina Troeltzsch'
'Marilyn M. Olmstead'

_publ_section_title
;
Copper(I) and -(II) Complexes of Neutral and
Deprotonated N-(2,6-Diisopropylphenyl)-3-[bis(2-pyridylmethyl)amino]propanamide
;
_journal_name_full 'Inorganic Chemistry'
_journal_page_first 9197
_journal_page_last 9206
_journal_paper_doi 10.1021/ic0505697
_journal_volume 44
_journal_year 2005
_chemical_absolute_configuration ad
_chemical_formula_moiety 'C27 H34 Cl Cu N4 O, C4 H7 N'
_chemical_formula_sum 'C31 H41 Cl Cu N5 O'
_chemical_formula_weight 598.68
_chemical_name_common (DIPMAP)Cu(I)Cl.n-BuCN
_chemical_name_systematic
; 
 ? 
;
_space_group_IT_number 1
_symmetry_cell_setting triclinic
_symmetry_space_group_name_Hall 'P 1'
_symmetry_space_group_name_H-M 'P 1'
_atom_sites_solution_hydrogens geom
_atom_sites_solution_primary direct
_atom_sites_solution_secondary difmap
_audit_creation_method SHELXL-97
_cell_angle_alpha 103.197(1)
_cell_angle_beta 106.646(1)
_cell_angle_gamma 94.001(1)
_cell_formula_units_Z 1
_cell_length_a 8.5385(6)
_cell_length_b 9.6593(6)
_cell_length_c 9.8370(7)
_cell_measurement_reflns_used 4127
_cell_measurement_temperature 90(2)
_cell_measurement_theta_max 31.1
_cell_measurement_theta_min 2.2
_cell_volume 748.80(9)
_computing_cell_refinement 'SAINT (Bruker, 2000)'
_computing_data_collection 'SMART (Bruker, 2000)'
_computing_data_reduction SAINT
_computing_molecular_graphics 'SHELXTL 5.1, XP (Sheldrick, 1994)'
_computing_publication_material SHELXL-97
_computing_structure_refinement 'SHELXL-97 (Sheldrick, 1997)'
_computing_structure_solution 'SHELXS-97 (Sheldrick, 1990)'
_diffrn_ambient_temperature 90(2)
_diffrn_detector_area_resol_mean 8.3
_diffrn_measured_fraction_theta_full 0.994
_diffrn_measured_fraction_theta_max 0.994
_diffrn_measurement_device_type 'Bruker SMART 1000'
_diffrn_measurement_method \w
_diffrn_radiation_monochromator graphite
_diffrn_radiation_source 'fine-focus sealed tube'
_diffrn_radiation_type MoK\a
_diffrn_radiation_wavelength 0.71073
_diffrn_reflns_av_R_equivalents 0.0263
_diffrn_reflns_av_sigmaI/netI 0.0259
_diffrn_reflns_limit_h_max 12
_diffrn_reflns_limit_h_min -12
_diffrn_reflns_limit_k_max 13
_diffrn_reflns_limit_k_min -14
_diffrn_reflns_limit_l_max 14
_diffrn_reflns_limit_l_min -14
_diffrn_reflns_number 9950
_diffrn_reflns_theta_full 27.50
_diffrn_reflns_theta_max 27.5
_diffrn_reflns_theta_min 2.19
_diffrn_standards_number 0
_exptl_absorpt_coefficient_mu 0.851
_exptl_absorpt_correction_T_max 0.876
_exptl_absorpt_correction_T_min 0.797
_exptl_absorpt_correction_type multi-scan
_exptl_absorpt_process_details 'SADABS 2.03 (Sheldrick, 2000)'
_exptl_crystal_colour orange
_exptl_crystal_density_diffrn 1.328
_exptl_crystal_density_method 'not measured'
_exptl_crystal_description block
_exptl_crystal_F_000 316
_exptl_crystal_size_max 0.28
_exptl_crystal_size_mid 0.26
_exptl_crystal_size_min 0.16
_refine_diff_density_max 0.801
_refine_diff_density_min -0.237
_refine_diff_density_rms 0.055
_refine_ls_abs_structure_details 'Flack H D (1983), Acta Cryst. A39, 876-881'
_refine_ls_abs_structure_Flack 0.000(2)
_refine_ls_extinction_method none
_refine_ls_goodness_of_fit_ref 1.062
_refine_ls_hydrogen_treatment constr
_refine_ls_matrix_type full
_refine_ls_number_parameters 357
_refine_ls_number_reflns 6343
_refine_ls_number_restraints 3
_refine_ls_restrained_S_all 1.062
_refine_ls_R_factor_all 0.0277
_refine_ls_R_factor_gt 0.0269
_refine_ls_shift/su_max 0.025
_refine_ls_shift/su_mean 0.002
_refine_ls_structure_factor_coef Fsqd
_refine_ls_weighting_details 'calc w=1/[\s^2^(Fo^2^)+(0.0570P)^2^+0.0047P] where P=(Fo^2^+2Fc^2^)/3'
_refine_ls_weighting_scheme calc
_refine_ls_wR_factor_gt 0.0725
_refine_ls_wR_factor_ref 0.0728
_reflns_number_gt 6085
_reflns_number_total 6343
_reflns_threshold_expression I>2\s(I)
_cod_data_source_file ic0505697si20050413_115814.cif
_cod_data_source_block mn1164
_cod_database_code 4310152

loop_
_symmetry_equiv_pos_as_xyz
'x, y, z'

loop_
_atom_site_label
_atom_site_type_symbol
_atom_site_fract_x
_atom_site_fract_y
_atom_site_fract_z
_atom_site_U_iso_or_equiv
_atom_site_adp_type
_atom_site_occupancy
_atom_site_symmetry_multiplicity
_atom_site_calc_flag
_atom_site_refinement_flags
_atom_site_disorder_assembly
_atom_site_disorder_group
Cu1 Cu 0.649133(13) 0.724005(12) 0.734753(12) 0.01682(6) Uani 1 1 d . . .
Cl1 Cl 0.72543(5) 0.50742(4) 0.66407(5) 0.01969(10) Uani 1 1 d . . .
O1 O 0.2403(2) 0.42790(15) 0.17913(16) 0.0243(3) Uani 1 1 d . . .
N1 N 0.45865(19) 0.80770(16) 0.57260(17) 0.0150(3) Uani 1 1 d . . .
N2 N 0.7688(2) 0.92227(17) 0.76694(17) 0.0169(3) Uani 1 1 d . . .
N3 N 0.4501(2) 0.70737(17) 0.81604(17) 0.0172(3) Uani 1 1 d . . .
N4 N 0.4308(2) 0.35984(16) 0.35714(17) 0.0158(3) Uani 1 1 d . . .
H4 H 0.5211 0.3870 0.4332 0.019 Uiso 1 1 calc R . .
C1 C 0.5543(2) 0.92066(19) 0.5390(2) 0.0172(3) Uani 1 1 d . . .
H1A H 0.4813 0.9898 0.5061 0.021 Uiso 1 1 calc R . .
H1B H 0.5968 0.8770 0.4579 0.021 Uiso 1 1 calc R . .
C2 C 0.6981(2) 0.99968(19) 0.6730(2) 0.0158(3) Uani 1 1 d . . .
C3 C 0.7554(2) 1.1436(2) 0.6956(2) 0.0203(4) Uani 1 1 d . . .
H3 H 0.7020 1.1958 0.6290 0.024 Uiso 1 1 calc R . .
C4 C 0.8913(3) 1.2112(2) 0.8159(2) 0.0238(4) Uani 1 1 d . . .
H4A H 0.9323 1.3096 0.8326 0.029 Uiso 1 1 calc R . .
C5 C 0.9663(3) 1.1318(2) 0.9116(2) 0.0233(4) Uani 1 1 d . . .
H5 H 1.0599 1.1747 0.9946 0.028 Uiso 1 1 calc R . .
C6 C 0.9012(2) 0.9886(2) 0.8831(2) 0.0208(4) Uani 1 1 d . . .
H6 H 0.9525 0.9347 0.9487 0.025 Uiso 1 1 calc R . .
C7 C 0.4251(3) 0.6216(2) 0.9000(2) 0.0206(4) Uani 1 1 d . . .
H7 H 0.5149 0.5778 0.9454 0.025 Uiso 1 1 calc R . .
C8 C 0.2748(3) 0.5937(2) 0.9241(2) 0.0211(4) Uani 1 1 d . . .
H8 H 0.2631 0.5341 0.9863 0.025 Uiso 1 1 calc R . .
C9 C 0.1426(3) 0.6546(2) 0.8554(2) 0.0216(4) Uani 1 1 d . . .
H9 H 0.0376 0.6360 0.8681 0.026 Uiso 1 1 calc R . .
C10 C 0.1658(2) 0.7437(2) 0.76735(19) 0.0198(4) Uani 1 1 d . . .
H10 H 0.0767 0.7864 0.7188 0.024 Uiso 1 1 calc R . .
C11 C 0.3211(2) 0.76918(19) 0.75151(19) 0.0169(3) Uani 1 1 d . . .
C12 C 0.3586(2) 0.8700(2) 0.6646(2) 0.0178(3) Uani 1 1 d . . .
H12A H 0.2539 0.8893 0.6012 0.021 Uiso 1 1 calc R . .
H12B H 0.4194 0.9625 0.7328 0.021 Uiso 1 1 calc R . .
C13 C 0.3534(2) 0.69586(19) 0.44433(19) 0.0162(3) Uani 1 1 d . . .
H13A H 0.2738 0.7412 0.3796 0.019 Uiso 1 1 calc R . .
H13B H 0.2896 0.6285 0.4778 0.019 Uiso 1 1 calc R . .
C14 C 0.4541(2) 0.61115(19) 0.35596(19) 0.0172(3) Uani 1 1 d . . .
H14A H 0.4653 0.6571 0.2783 0.021 Uiso 1 1 calc R . .
H14B H 0.5661 0.6105 0.4216 0.021 Uiso 1 1 calc R . .
C15 C 0.3651(2) 0.45796(19) 0.2869(2) 0.0168(3) Uani 1 1 d . . .
C16 C 0.3546(2) 0.21129(19) 0.3089(2) 0.0155(3) Uani 1 1 d . . .
C17 C 0.2272(2) 0.1699(2) 0.3621(2) 0.0171(3) Uani 1 1 d . . .
C18 C 0.1497(3) 0.0272(2) 0.3080(2) 0.0195(4) Uani 1 1 d . . .
H18 H 0.0626 -0.0034 0.3414 0.023 Uiso 1 1 calc R . .
C19 C 0.1988(3) -0.0705(2) 0.2056(2) 0.0203(4) Uani 1 1 d . . .
H19 H 0.1434 -0.1665 0.1681 0.024 Uiso 1 1 calc R . .
C20 C 0.3284(3) -0.0282(2) 0.1579(2) 0.0197(4) Uani 1 1 d . . .
H20 H 0.3630 -0.0965 0.0904 0.024 Uiso 1 1 calc R . .
C21 C 0.4085(2) 0.1137(2) 0.2080(2) 0.0173(3) Uani 1 1 d . . .
C22 C 0.1809(3) 0.2739(2) 0.4811(2) 0.0204(4) Uani 1 1 d . . .
H22 H 0.2015 0.3728 0.4688 0.025 Uiso 1 1 calc R . .
C23 C 0.2935(3) 0.2715(3) 0.6326(2) 0.0314(5) Uani 1 1 d . . .
H23A H 0.2775 0.1750 0.6469 0.047 Uiso 1 1 calc R . .
H23B H 0.2660 0.3410 0.7088 0.047 Uiso 1 1 calc R . .
H23C H 0.4090 0.2970 0.6391 0.047 Uiso 1 1 calc R . .
C24 C -0.0001(3) 0.2445(2) 0.4715(3) 0.0296(5) Uani 1 1 d . . .
H24A H -0.0702 0.2421 0.3726 0.044 Uiso 1 1 calc R . .
H24B H -0.0250 0.3207 0.5437 0.044 Uiso 1 1 calc R . .
H24C H -0.0215 0.1517 0.4922 0.044 Uiso 1 1 calc R . .
C25 C 0.5457(3) 0.1598(2) 0.1509(2) 0.0232(4) Uani 1 1 d . . .
H25 H 0.6152 0.2476 0.2247 0.028 Uiso 1 1 calc R . .
C26 C 0.6581(3) 0.0452(3) 0.1303(3) 0.0344(5) Uani 1 1 d . . .
H26A H 0.6976 0.0148 0.2212 0.052 Uiso 1 1 calc R . .
H26B H 0.7527 0.0852 0.1068 0.052 Uiso 1 1 calc R . .
H26C H 0.5960 -0.0377 0.0499 0.052 Uiso 1 1 calc R . .
C27 C 0.4706(3) 0.2008(3) 0.0060(2) 0.0322(5) Uani 1 1 d . . .
H27A H 0.3937 0.1190 -0.0655 0.048 Uiso 1 1 calc R . .
H27B H 0.5591 0.2267 -0.0327 0.048 Uiso 1 1 calc R . .
H27C H 0.4113 0.2829 0.0241 0.048 Uiso 1 1 calc R . .
N5 N 0.8891(3) 0.8316(2) 0.4347(3) 0.0387(5) Uani 1 1 d . . .
C28 C 0.8881(3) 0.7094(2) 0.3963(2) 0.0252(4) Uani 1 1 d . . .
C29 C 0.8945(3) 0.5562(2) 0.3485(2) 0.0249(4) Uani 1 1 d . . .
H29A H 0.8429 0.5045 0.4044 0.030 Uiso 1 1 calc R . .
H29B H 1.0113 0.5399 0.3698 0.030 Uiso 1 1 calc R . .
C30 C 0.8038(3) 0.4951(3) 0.1821(3) 0.0329(5) Uani 1 1 d . . .
H30A H 0.8158 0.3923 0.1529 0.040 Uiso 1 1 calc R . .
H30B H 0.6846 0.5016 0.1628 0.040 Uiso 1 1 calc R . .
C31 C 0.8692(3) 0.5735(3) 0.0903(3) 0.0309(5) Uani 1 1 d . . .
H31A H 0.8499 0.6738 0.1134 0.046 Uiso 1 1 calc R . .
H31B H 0.8125 0.5278 -0.0139 0.046 Uiso 1 1 calc R . .
H31C H 0.9881 0.5703 0.1115 0.046 Uiso 1 1 calc R . .

loop_
_atom_site_aniso_label
_atom_site_aniso_U_11
_atom_site_aniso_U_22
_atom_site_aniso_U_33
_atom_site_aniso_U_23
_atom_site_aniso_U_13
_atom_site_aniso_U_12
Cu1 0.01686(11) 0.01394(10) 0.01898(11) 0.00476(7) 0.00409(8) 0.00258(7)
Cl1 0.0190(2) 0.01392(19) 0.0224(2) 0.00282(16) 0.00184(17) 0.00360(16)
O1 0.0289(8) 0.0181(6) 0.0191(7) 0.0054(5) -0.0017(6) -0.0035(6)
N1 0.0157(7) 0.0131(6) 0.0160(7) 0.0031(5) 0.0052(6) 0.0014(6)
N2 0.0153(8) 0.0156(7) 0.0189(7) 0.0027(6) 0.0053(6) 0.0019(6)
N3 0.0189(8) 0.0151(7) 0.0170(7) 0.0037(6) 0.0051(6) 0.0027(6)
N4 0.0164(8) 0.0132(7) 0.0149(7) 0.0010(6) 0.0033(6) -0.0016(6)
C1 0.0177(9) 0.0144(8) 0.0184(8) 0.0043(7) 0.0044(7) 0.0000(7)
C2 0.0158(8) 0.0145(8) 0.0169(8) 0.0016(6) 0.0069(7) 0.0017(7)
C3 0.0210(10) 0.0153(8) 0.0247(9) 0.0056(7) 0.0072(8) 0.0013(7)
C4 0.0258(11) 0.0151(8) 0.0277(10) -0.0003(7) 0.0101(8) -0.0033(8)
C5 0.0208(10) 0.0200(9) 0.0226(9) -0.0031(7) 0.0049(8) -0.0028(7)
C6 0.0187(9) 0.0218(9) 0.0189(8) 0.0030(7) 0.0036(7) 0.0018(7)
C7 0.0248(10) 0.0179(8) 0.0184(9) 0.0040(7) 0.0060(7) 0.0036(7)
C8 0.0292(11) 0.0174(8) 0.0169(8) 0.0032(7) 0.0094(8) -0.0007(8)
C9 0.0193(9) 0.0247(9) 0.0169(8) -0.0013(7) 0.0065(7) -0.0045(7)
C10 0.0187(9) 0.0217(9) 0.0166(9) 0.0013(7) 0.0048(8) 0.0010(8)
C11 0.0205(9) 0.0145(8) 0.0135(7) 0.0000(6) 0.0044(7) 0.0031(7)
C12 0.0195(9) 0.0166(8) 0.0180(8) 0.0039(7) 0.0068(7) 0.0055(7)
C13 0.0153(9) 0.0149(8) 0.0163(8) 0.0029(6) 0.0031(7) -0.0001(7)
C14 0.0219(9) 0.0141(8) 0.0162(8) 0.0039(6) 0.0071(7) 0.0004(7)
C15 0.0206(9) 0.0151(8) 0.0150(8) 0.0031(6) 0.0073(7) 0.0010(7)
C16 0.0174(9) 0.0119(8) 0.0151(8) 0.0017(6) 0.0037(7) -0.0003(6)
C17 0.0168(9) 0.0166(8) 0.0180(8) 0.0059(7) 0.0042(7) 0.0030(7)
C18 0.0184(9) 0.0188(9) 0.0211(9) 0.0074(7) 0.0045(7) 0.0000(7)
C19 0.0235(10) 0.0141(8) 0.0184(8) 0.0035(7) 0.0005(7) -0.0017(7)
C20 0.0246(10) 0.0148(8) 0.0159(8) -0.0004(7) 0.0046(7) -0.0002(7)
C21 0.0186(9) 0.0165(8) 0.0147(8) 0.0014(7) 0.0044(7) 0.0006(7)
C22 0.0231(10) 0.0148(8) 0.0263(9) 0.0056(7) 0.0119(8) 0.0025(7)
C23 0.0376(13) 0.0300(11) 0.0228(10) -0.0011(8) 0.0083(9) 0.0117(10)
C24 0.0268(11) 0.0265(10) 0.0398(12) 0.0070(9) 0.0178(10) 0.0062(9)
C25 0.0258(10) 0.0211(9) 0.0205(9) -0.0019(7) 0.0115(8) -0.0039(8)
C26 0.0309(12) 0.0286(11) 0.0411(13) -0.0034(10) 0.0175(10) 0.0009(10)
C27 0.0401(13) 0.0367(12) 0.0217(10) 0.0048(9) 0.0161(9) 0.0002(10)
N5 0.0381(12) 0.0389(12) 0.0406(11) 0.0082(9) 0.0175(9) 0.0002(9)
C28 0.0227(10) 0.0301(11) 0.0231(9) 0.0085(8) 0.0069(8) 0.0011(8)
C29 0.0215(10) 0.0278(10) 0.0277(10) 0.0127(8) 0.0072(8) 0.0031(8)
C30 0.0327(12) 0.0288(11) 0.0355(12) 0.0064(9) 0.0113(10) -0.0031(10)
C31 0.0288(11) 0.0328(11) 0.0293(11) 0.0082(9) 0.0071(9) 0.0013(9)

loop_
_atom_type_symbol
_atom_type_description
_atom_type_scat_dispersion_real
_atom_type_scat_dispersion_imag
_atom_type_scat_source
C C 0.0033 0.0016 'International Tables Vol C Tables 4.2.6.8 and 6.1.1.4'
H H 0.0000 0.0000 'International Tables Vol C Tables 4.2.6.8 and 6.1.1.4'
N N 0.0061 0.0033 'International Tables Vol C Tables 4.2.6.8 and 6.1.1.4'
Cl Cl 0.1484 0.1585 'International Tables Vol C Tables 4.2.6.8 and 6.1.1.4'
Cu Cu 0.3201 1.2651 'International Tables Vol C Tables 4.2.6.8 and 6.1.1.4'
O O 0.0106 0.0060 'International Tables Vol C Tables 4.2.6.8 and 6.1.1.4'

loop_
_geom_angle_atom_site_label_1
_geom_angle_atom_site_label_2
_geom_angle_atom_site_label_3
_geom_angle
_geom_angle_site_symmetry_1
_geom_angle_site_symmetry_3
_geom_angle_publ_flag
N2 Cu1 N3 117.88(6) . . ?
N2 Cu1 Cl1 129.63(5) . . ?
N3 Cu1 Cl1 111.20(4) . . ?
N2 Cu1 N1 79.99(6) . . ?
N3 Cu1 N1 79.93(6) . . ?
Cl1 Cu1 N1 120.34(4) . . ?
C13 N1 C1 115.27(14) . . ?
C13 N1 C12 109.69(15) . . ?
C1 N1 C12 111.13(14) . . ?
C13 N1 Cu1 114.31(11) . . ?
C1 N1 Cu1 104.56(11) . . ?
C12 N1 Cu1 100.91(11) . . ?
C6 N2 C2 117.87(17) . . ?
C6 N2 Cu1 125.06(13) . . ?
C2 N2 Cu1 116.60(13) . . ?
C7 N3 C11 117.79(17) . . ?
C7 N3 Cu1 127.09(13) . . ?
C11 N3 Cu1 113.73(12) . . ?
C15 N4 C16 120.94(16) . . ?
C15 N4 H4 119.5 . . ?
C16 N4 H4 119.5 . . ?
N1 C1 C2 110.96(15) . . ?
N1 C1 H1A 109.4 . . ?
C2 C1 H1A 109.4 . . ?
N1 C1 H1B 109.4 . . ?
C2 C1 H1B 109.4 . . ?
H1A C1 H1B 108.0 . . ?
N2 C2 C3 121.96(18) . . ?
N2 C2 C1 116.89(16) . . ?
C3 C2 C1 121.14(17) . . ?
C2 C3 C4 119.73(18) . . ?
C2 C3 H3 120.1 . . ?
C4 C3 H3 120.1 . . ?
C3 C4 C5 118.66(18) . . ?
C3 C4 H4A 120.7 . . ?
C5 C4 H4A 120.7 . . ?
C6 C5 C4 118.52(19) . . ?
C6 C5 H5 120.7 . . ?
C4 C5 H5 120.7 . . ?
N2 C6 C5 123.24(19) . . ?
N2 C6 H6 118.4 . . ?
C5 C6 H6 118.4 . . ?
N3 C7 C8 123.50(18) . . ?
N3 C7 H7 118.2 . . ?
C8 C7 H7 118.2 . . ?
C9 C8 C7 118.43(18) . . ?
C9 C8 H8 120.8 . . ?
C7 C8 H8 120.8 . . ?
C8 C9 C10 118.99(18) . . ?
C8 C9 H9 120.5 . . ?
C10 C9 H9 120.5 . . ?
C11 C10 C9 119.11(18) . . ?
C11 C10 H10 120.4 . . ?
C9 C10 H10 120.4 . . ?
N3 C11 C10 122.13(17) . . ?
N3 C11 C12 115.44(17) . . ?
C10 C11 C12 122.42(17) . . ?
N1 C12 C11 110.89(14) . . ?
N1 C12 H12A 109.5 . . ?
C11 C12 H12A 109.5 . . ?
N1 C12 H12B 109.5 . . ?
C11 C12 H12B 109.5 . . ?
H12A C12 H12B 108.0 . . ?
N1 C13 C14 112.34(15) . . ?
N1 C13 H13A 109.1 . . ?
C14 C13 H13A 109.1 . . ?
N1 C13 H13B 109.1 . . ?
C14 C13 H13B 109.1 . . ?
H13A C13 H13B 107.9 . . ?
C15 C14 C13 108.73(15) . . ?
C15 C14 H14A 109.9 . . ?
C13 C14 H14A 109.9 . . ?
C15 C14 H14B 109.9 . . ?
C13 C14 H14B 109.9 . . ?
H14A C14 H14B 108.3 . . ?
O1 C15 N4 123.31(17) . . ?
O1 C15 C14 122.03(17) . . ?
N4 C15 C14 114.61(16) . . ?
C21 C16 C17 122.31(16) . . ?
C21 C16 N4 118.72(16) . . ?
C17 C16 N4 118.97(15) . . ?
C18 C17 C16 117.88(17) . . ?
C18 C17 C22 120.60(17) . . ?
C16 C17 C22 121.43(16) . . ?
C19 C18 C17 120.72(18) . . ?
C19 C18 H18 119.6 . . ?
C17 C18 H18 119.6 . . ?
C20 C19 C18 120.38(18) . . ?
C20 C19 H19 119.8 . . ?
C18 C19 H19 119.8 . . ?
C19 C20 C21 120.83(17) . . ?
C19 C20 H20 119.6 . . ?
C21 C20 H20 119.6 . . ?
C20 C21 C16 117.84(17) . . ?
C20 C21 C25 120.32(16) . . ?
C16 C21 C25 121.82(16) . . ?
C17 C22 C24 113.39(17) . . ?
C17 C22 C23 109.64(16) . . ?
C24 C22 C23 110.59(17) . . ?
C17 C22 H22 107.7 . . ?
C24 C22 H22 107.7 . . ?
C23 C22 H22 107.7 . . ?
C22 C23 H23A 109.5 . . ?
C22 C23 H23B 109.5 . . ?
H23A C23 H23B 109.5 . . ?
C22 C23 H23C 109.5 . . ?
H23A C23 H23C 109.5 . . ?
H23B C23 H23C 109.5 . . ?
C22 C24 H24A 109.5 . . ?
C22 C24 H24B 109.5 . . ?
H24A C24 H24B 109.5 . . ?
C22 C24 H24C 109.5 . . ?
H24A C24 H24C 109.5 . . ?
H24B C24 H24C 109.5 . . ?
C21 C25 C26 112.95(18) . . ?
C21 C25 C27 109.61(18) . . ?
C26 C25 C27 110.59(18) . . ?
C21 C25 H25 107.8 . . ?
C26 C25 H25 107.8 . . ?
C27 C25 H25 107.8 . . ?
C25 C26 H26A 109.5 . . ?
C25 C26 H26B 109.5 . . ?
H26A C26 H26B 109.5 . . ?
C25 C26 H26C 109.5 . . ?
H26A C26 H26C 109.5 . . ?
H26B C26 H26C 109.5 . . ?
C25 C27 H27A 109.5 . . ?
C25 C27 H27B 109.5 . . ?
H27A C27 H27B 109.5 . . ?
C25 C27 H27C 109.5 . . ?
H27A C27 H27C 109.5 . . ?
H27B C27 H27C 109.5 . . ?
N5 C28 C29 177.5(2) . . ?
C28 C29 C30 111.58(18) . . ?
C28 C29 H29A 109.3 . . ?
C30 C29 H29A 109.3 . . ?
C28 C29 H29B 109.3 . . ?
C30 C29 H29B 109.3 . . ?
H29A C29 H29B 108.0 . . ?
C31 C30 C29 112.43(19) . . ?
C31 C30 H30A 109.1 . . ?
C29 C30 H30A 109.1 . . ?
C31 C30 H30B 109.1 . . ?
C29 C30 H30B 109.1 . . ?
H30A C30 H30B 107.9 . . ?
C30 C31 H31A 109.5 . . ?
C30 C31 H31B 109.5 . . ?
H31A C31 H31B 109.5 . . ?
C30 C31 H31C 109.5 . . ?
H31A C31 H31C 109.5 . . ?
H31B C31 H31C 109.5 . . ?

loop_
_geom_bond_atom_site_label_1
_geom_bond_atom_site_label_2
_geom_bond_distance
_geom_bond_site_symmetry_2
_geom_bond_publ_flag
Cu1 N2 2.0190(16) . ?
Cu1 N3 2.0862(16) . ?
Cu1 Cl1 2.2517(4) . ?
Cu1 N1 2.2648(16) . ?
O1 C15 1.230(2) . ?
N1 C13 1.469(2) . ?
N1 C1 1.470(2) . ?
N1 C12 1.475(2) . ?
N2 C6 1.349(3) . ?
N2 C2 1.355(2) . ?
N3 C7 1.343(2) . ?
N3 C11 1.356(3) . ?
N4 C15 1.357(2) . ?
N4 C16 1.446(2) . ?
N4 H4 0.8800 . ?
C1 C2 1.520(3) . ?
C1 H1A 0.9900 . ?
C1 H1B 0.9900 . ?
C2 C3 1.387(3) . ?
C3 C4 1.389(3) . ?
C3 H3 0.9500 . ?
C4 C5 1.391(3) . ?
C4 H4A 0.9500 . ?
C5 C6 1.388(3) . ?
C5 H5 0.9500 . ?
C6 H6 0.9500 . ?
C7 C8 1.390(3) . ?
C7 H7 0.9500 . ?
C8 C9 1.383(3) . ?
C8 H8 0.9500 . ?
C9 C10 1.395(3) . ?
C9 H9 0.9500 . ?
C10 C11 1.390(3) . ?
C10 H10 0.9500 . ?
C11 C12 1.509(3) . ?
C12 H12A 0.9900 . ?
C12 H12B 0.9900 . ?
C13 C14 1.538(2) . ?
C13 H13A 0.9900 . ?
C13 H13B 0.9900 . ?
C14 C15 1.522(2) . ?
C14 H14A 0.9900 . ?
C14 H14B 0.9900 . ?
C16 C21 1.407(2) . ?
C16 C17 1.406(3) . ?
C17 C18 1.399(3) . ?
C17 C22 1.524(2) . ?
C18 C19 1.395(3) . ?
C18 H18 0.9500 . ?
C19 C20 1.390(3) . ?
C19 H19 0.9500 . ?
C20 C21 1.398(3) . ?
C20 H20 0.9500 . ?
C21 C25 1.518(3) . ?
C22 C24 1.523(3) . ?
C22 C23 1.531(3) . ?
C22 H22 1.0000 . ?
C23 H23A 0.9800 . ?
C23 H23B 0.9800 . ?
C23 H23C 0.9800 . ?
C24 H24A 0.9800 . ?
C24 H24B 0.9800 . ?
C24 H24C 0.9800 . ?
C25 C26 1.532(3) . ?
C25 C27 1.539(3) . ?
C25 H25 1.0000 . ?
C26 H26A 0.9800 . ?
C26 H26B 0.9800 . ?
C26 H26C 0.9800 . ?
C27 H27A 0.9800 . ?
C27 H27B 0.9800 . ?
C27 H27C 0.9800 . ?
N5 C28 1.153(3) . ?
C28 C29 1.457(3) . ?
C29 C30 1.548(3) . ?
C29 H29A 0.9900 . ?
C29 H29B 0.9900 . ?
C30 C31 1.498(3) . ?
C30 H30A 0.9900 . ?
C30 H30B 0.9900 . ?
C31 H31A 0.9800 . ?
C31 H31B 0.9800 . ?
C31 H31C 0.9800 . ?

loop_
_geom_hbond_atom_site_label_D
_geom_hbond_atom_site_label_H
_geom_hbond_atom_site_label_A
_geom_hbond_distance_DH
_geom_hbond_distance_HA
_geom_hbond_distance_DA
_geom_hbond_angle_DHA
_geom_hbond_site_symmetry_A
N4 H4 Cl1 0.88 2.41 3.2648(16) 164.8 .
